data_1521031
loop_
_publ_author_name
'Fleet, M.E.'
'Liu, X.-Y.'
'Pan, Y.-M.'

_publ_section_title
;
 Rare-earth elements in chlorapatite (Ca10 (P O4)6 Cl2): uptake, site
 preference, and degradation of monoclinic structure
;
_journal_name_full 'American Mineralogist'
_journal_page_first 1437
_journal_page_last 1446
_journal_volume 85
_journal_year 2000
_chemical_formula_sum 'Ca9.64 Cl2 Na0.18 Nd0.18 O24 P6'
_chemical_name_systematic '(Ca9.64 Na0.18 Nd0.18) (P O4)6 Cl2'
_space_group_IT_number 176
_symmetry_space_group_name_Hall '-P 6c'
_symmetry_space_group_name_H-M 'P 63/m'
_cell_angle_alpha 90
_cell_angle_beta 90
_cell_angle_gamma 120
_cell_formula_units_Z 1
_cell_length_a 9.6474
_cell_length_b 9.6474
_cell_length_c 6.7747
_cell_volume 546.061
_citation_journal_id_ASTM AMMIAY
_cod_data_source_file Fleet_AMMIAY_2000_945.cif
_cod_data_source_block Ca9.64Cl2Na0.18Nd0.18O24P6
_cod_original_cell_volume 546.0612
_cod_database_code 1521031

loop_
_symmetry_equiv_pos_as_xyz
x,y,z
x-y,x,z+1/2
-y,x-y,z
-x,-y,z+1/2
-x+y,-x,z
y,-x+y,z+1/2
-x,-y,-z
-x+y,-x,-z-1/2
y,-x+y,-z
x,y,-z-1/2
x-y,x,-z
-y,x-y,-z-1/2

loop_
_atom_site_label
_atom_site_type_symbol
_atom_site_fract_x
_atom_site_fract_y
_atom_site_fract_z
_atom_site_occupancy
_atom_site_U_iso_or_equiv
Nd2 Nd+3 0.0031 0.25786 0.25 0.0191 0.0
Ca2 Ca+2 0.0031 0.25786 0.25 0.952 0.0
Na1 Na+1 0.0031 0.25786 0.25 0.029 0.0
O3 O-2 0.2667 0.3529 0.0678 1 0.0
Cl1 Cl-1 0 0 0.448 0.5 0.0
O1 O-2 0.4916 0.3429 0.25 1 0.0
O2 O-2 0.4659 0.5933 0.25 1 0.0
Nd1 Nd+3 0.6667 0.3333 0.0028 0.0172 0.0
Ca1 Ca+2 0.6667 0.3333 0.0028 0.983 0.0
P1 P+5 0.37501 0.4074 0.25 1 0.0
